data_9009760
loop_
_publ_author_name
'Chakoumakos, B. C.'
'Fernandez-Baca J A'
'Boatner, L. A.'

_publ_section_title
;
 Refinement of the structures of the layer silicates MCuSi4O10 (M=Ca,Sr,Ba)
 by Rietveld analysis of neutron powder diffraction data
 Note: gillespite structure
;
_journal_name_full 'Journal of Solid State Chemistry'
_journal_page_first 105
_journal_page_last 113
_journal_paper_doi 10.1006/jssc.1993.1083
_journal_volume 103
_journal_year 1993
_chemical_compound_source Synthetic
_chemical_formula_sum 'Cu O10 Si4 Sr'
_chemical_name_mineral Wesselsite
_space_group_IT_number 130
_symmetry_space_group_name_Hall '-P 4a 2ac'
_symmetry_space_group_name_H-M 'P 4/n c c :2'
_cell_angle_alpha 90
_cell_angle_beta 90
_cell_angle_gamma 90
_cell_length_a 7.3707
_cell_length_b 7.3707
_cell_length_c 15.5904
_cell_formula_units_Z 4
_cell_volume 846.983
_database_code_amcsd 0013766
_exptl_crystal_density_diffrn 3.321
_cod_original_sg_symbol_H-M 'P 4/n c c'
_cod_original_formula_sum 'Sr Cu Si4 O10'
_cod_database_code 9009760

loop_
_space_group_symop_operation_xyz
x,y,z
1/2-y,1/2-x,1/2+z
1/2+y,1/2+x,1/2-z
1/2+y,-x,-z
1/2-y,x,z
x,1/2-y,1/2+z
-x,1/2+y,1/2-z
1/2+x,1/2+y,-z
1/2-x,1/2-y,z
y,x,1/2+z
-y,-x,1/2-z
-y,1/2+x,-z
y,1/2-x,z
1/2-x,y,1/2+z
1/2+x,-y,1/2-z
-x,-y,-z

loop_
_atom_site_aniso_label
_atom_site_aniso_U_11
_atom_site_aniso_U_22
_atom_site_aniso_U_33
_atom_site_aniso_U_12
_atom_site_aniso_U_13
_atom_site_aniso_U_23
Sr 0.00700 0.00700 0.01100 0.00000 0.00000 0.00000
Cu 0.00450 0.00450 0.01000 0.00000 0.00000 0.00000
Si 0.00300 0.00400 0.01200 0.00000 0.00300 0.00000
O1 0.02700 0.02700 0.00600 -0.00400 0.01100 -0.01100
O2 0.00250 0.01300 0.01700 -0.00290 0.00110 0.00540
O3 0.00780 0.00430 0.02500 0.00230 -0.00800 -0.00300

loop_
_atom_site_label
_atom_site_fract_x
_atom_site_fract_y
_atom_site_fract_z
_atom_site_U_iso_or_equiv
Sr 0.25000 0.75000 0.00000 0.00900
Cu 0.25000 0.25000 0.08830 0.00600
Si 0.50880 0.93080 0.15110 0.00600
O1 0.46640 0.96640 0.25000 0.02000
O2 0.71370 0.00080 0.13110 0.01100
O3 0.36670 0.01690 0.08650 0.01200

loop_
_cod_related_entry_id
_cod_related_entry_database
_cod_related_entry_code
1 AMCSD 0013766
